data_4064036
loop_
_publ_author_name
'Oya, Kazumasa'
'Seino, Hidetake'
'Akiizumi, Midori'
'Mizobe, Yasushi'

_publ_section_title
;
 Preparation of Incomplete Cubane-Type Ru2M(\m3-S)(\m2-Cl)3Clusters (M =
 Sb, Bi) and Isolation of the Ru2Sb Cluster Having a Novel \m3-SO Ligand.
 Functions in Oxygen Atom Transfer and Catalytic Oxidation of PPh3to
 O&#x2550;PPh3by Molecular O2
;
_journal_issue 11
_journal_name_full Organometallics
_journal_page_first 2939
_journal_paper_doi 10.1021/om101095a
_journal_volume 30
_journal_year 2011
_chemical_absolute_configuration 'CHOOSE rm ad rmad syn or unk'
_chemical_formula_moiety 'C22 H34 Cl5 Ru2 S Sb '
_chemical_formula_sum 'C22 H34 Cl5 Ru2 S Sb'
_chemical_formula_weight 831.73
_space_group_IT_number 19
_symmetry_cell_setting orthorhombic
_symmetry_Int_Tables_number 19
_symmetry_space_group_name_Hall 'P 2ac 2ab'
_symmetry_space_group_name_H-M 'P 21 21 21'
_cell_angle_alpha 90.0000
_cell_angle_beta 90.0000
_cell_angle_gamma 90.0000
_cell_formula_units_Z 4
_cell_length_a 10.759(3)
_cell_length_b 13.574(4)
_cell_length_c 19.806(5)
_cell_measurement_reflns_used 7518
_cell_measurement_temperature 293.1
_cell_measurement_theta_max 27.9
_cell_measurement_theta_min 3.0
_cell_volume 2892.5(14)
_computing_cell_refinement CrystalClear
_computing_data_collection CrystalClear
_computing_data_reduction CrystalStructure
_computing_publication_material 'CrystalStructure 3.8'
_computing_structure_refinement SHELXL
_computing_structure_solution 'DIRDIF99 (PATTY)'
_diffrn_ambient_temperature 293.1
_diffrn_detector_area_resol_mean 7.31
_diffrn_measured_fraction_theta_full 0.997
_diffrn_measured_fraction_theta_max 0.997
_diffrn_measurement_device_type 'Rigaku Mercury'
_diffrn_measurement_method \w
_diffrn_radiation_type 'Mo K\a'
_diffrn_radiation_wavelength 0.71070
_diffrn_reflns_av_R_equivalents 0.045
_diffrn_reflns_limit_h_max 14
_diffrn_reflns_limit_h_min -10
_diffrn_reflns_limit_k_max 17
_diffrn_reflns_limit_k_min -17
_diffrn_reflns_limit_l_max 26
_diffrn_reflns_limit_l_min -26
_diffrn_reflns_number 23681
_diffrn_reflns_theta_full 27.87
_diffrn_reflns_theta_max 27.87
_exptl_absorpt_coefficient_mu 2.501
_exptl_absorpt_correction_T_max 0.606
_exptl_absorpt_correction_T_min 0.467
_exptl_absorpt_correction_type multi-scan
_exptl_absorpt_process_details 'Jacobson, R. (1998) Private communication'
_exptl_crystal_colour darkbrown
_exptl_crystal_density_diffrn 1.910
_exptl_crystal_density_method 'not measured'
_exptl_crystal_description prism
_exptl_crystal_F_000 1624.00
_exptl_crystal_size_max 0.30
_exptl_crystal_size_mid 0.30
_exptl_crystal_size_min 0.20
_refine_diff_density_max 3.04
_refine_diff_density_min -0.73
_refine_ls_abs_structure_details 'Flack, H. D. (1983), Acta Cryst. A39, 876-881.  3028 Friedel Pairs'
_refine_ls_abs_structure_Flack 0.41(3)
_refine_ls_extinction_method none
_refine_ls_goodness_of_fit_ref 1.035
_refine_ls_hydrogen_treatment refall
_refine_ls_number_parameters 282
_refine_ls_number_reflns 6878
_refine_ls_R_factor_gt 0.0460
_refine_ls_shift/su_max 0.0010
_refine_ls_structure_factor_coef Fsqd
_refine_ls_weighting_details 'w = 1/[\s^2^(Fo^2^)+(0.0000P)^2^+0.0000P] where P=(Fo^2^+2Fc^2^)/3'
_refine_ls_weighting_scheme calc
_refine_ls_wR_factor_ref 0.1107
_reflns_number_gt 5463
_reflns_number_total 6878
_reflns_threshold_expression F^2^>2.0\s(F^2^)
_cod_data_source_file om101095a_si_002.cif
_cod_data_source_block '__[(Cp^RuCl)2Cl(SSbCl2)]_(3b)'
_cod_original_cell_volume 2892.4(13)
_cod_original_formula_sum 'C22 H34 Cl5 Ru2 S Sb '
_cod_database_code 4064036

loop_
_symmetry_equiv_pos_site_id
_symmetry_equiv_pos_as_xyz
1 +X,+Y,+Z
2 1/2+X,1/2-Y,-Z
3 -X,1/2+Y,1/2-Z
4 1/2-X,-Y,1/2+Z

loop_
_atom_site_label
_atom_site_type_symbol
_atom_site_fract_x
_atom_site_fract_y
_atom_site_fract_z
_atom_site_U_iso_or_equiv
_atom_site_adp_type
_atom_site_occupancy
_atom_site_symmetry_multiplicity
_atom_site_calc_flag
_atom_site_refinement_flags
Sb(1) Sb 0.78724(5) 0.52484(4) 0.11559(3) 0.03645(14) Uani 1.00 1 d .
Ru(1) Ru 0.49485(6) 0.40648(4) 0.18631(3) 0.02977(14) Uani 1.00 1 d .
Ru(2) Ru 0.44656(5) 0.51271(4) 0.06324(3) 0.02664(14) Uani 1.00 1 d .
Cl(1) Cl 0.64122(19) 0.52473(16) 0.23265(9) 0.0434(4) Uani 1.00 1 d .
Cl(2) Cl 0.5875(2) 0.64992(15) 0.08288(11) 0.0429(5) Uani 1.00 1 d .
Cl(3) Cl 0.35661(18) 0.54049(14) 0.17109(10) 0.0391(4) Uani 1.00 1 d .
Cl(4) Cl 0.9062(2) 0.38396(18) 0.15631(13) 0.0580(6) Uani 1.00 1 d .
Cl(5) Cl 0.8541(2) 0.5057(2) -0.00213(11) 0.0584(6) Uani 1.00 1 d .
S(1) S 0.61281(17) 0.41022(15) 0.08827(9) 0.0293(4) Uani 1.00 1 d .
C(1) C 0.3509(7) 0.3091(5) 0.2242(4) 0.0372(18) Uani 1.00 1 d .
C(2) C 0.4270(7) 0.2511(5) 0.1800(4) 0.0373(18) Uani 1.00 1 d .
C(3) C 0.5504(8) 0.2503(5) 0.2068(3) 0.0407(19) Uani 1.00 1 d .
C(4) C 0.5485(7) 0.3027(5) 0.2686(3) 0.0369(18) Uani 1.00 1 d .
C(5) C 0.4280(8) 0.3422(5) 0.2801(4) 0.0391(19) Uani 1.00 1 d .
C(6) C 0.2110(8) 0.3201(7) 0.2183(5) 0.056(2) Uani 1.00 1 d .
C(7) C 0.1406(8) 0.2400(7) 0.2549(6) 0.068(3) Uani 1.00 1 d .
C(8) C 0.3854(10) 0.1885(6) 0.1218(4) 0.064(2) Uani 1.00 1 d .
C(9) C 0.6535(8) 0.1945(6) 0.1792(4) 0.055(2) Uani 1.00 1 d .
C(10) C 0.6578(8) 0.3117(7) 0.3159(4) 0.062(2) Uani 1.00 1 d .
C(11) C 0.3847(9) 0.3952(6) 0.3411(4) 0.055(2) Uani 1.00 1 d .
C(12) C 0.4539(6) 0.5157(6) -0.0458(3) 0.0382(18) Uani 1.00 1 d .
C(13) C 0.3904(7) 0.4268(5) -0.0253(4) 0.0381(19) Uani 1.00 1 d .
C(14) C 0.2822(6) 0.4522(5) 0.0090(3) 0.0287(15) Uani 1.00 1 d .
C(15) C 0.2716(7) 0.5554(6) 0.0097(4) 0.043(2) Uani 1.00 1 d .
C(16) C 0.3763(7) 0.5958(6) -0.0249(3) 0.0358(17) Uani 1.00 1 d .
C(17) C 0.5676(8) 0.5263(8) -0.0907(4) 0.059(2) Uani 1.00 1 d .
C(18) C 0.5272(9) 0.5227(9) -0.1652(3) 0.080(3) Uani 1.00 1 d .
C(19) C 0.4395(9) 0.3232(6) -0.0446(4) 0.055(2) Uani 1.00 1 d .
C(20) C 0.1803(7) 0.3836(7) 0.0328(5) 0.057(2) Uani 1.00 1 d .
C(21) C 0.1691(8) 0.6137(8) 0.0385(5) 0.063(2) Uani 1.00 1 d .
C(22) C 0.3965(9) 0.7057(6) -0.0375(5) 0.065(3) Uani 1.00 1 d .
H(6A) H 0.1867 0.3836 0.2364 0.067 Uiso 1.00 1 c R
H(6B) H 0.1881 0.3189 0.1709 0.067 Uiso 1.00 1 c R
H(7A) H 0.0529 0.2500 0.2492 0.081 Uiso 1.00 1 c R
H(7B) H 0.1607 0.2421 0.3021 0.081 Uiso 1.00 1 c R
H(7C) H 0.1634 0.1770 0.2368 0.081 Uiso 1.00 1 c R
H(8A) H 0.2993 0.2011 0.1126 0.077 Uiso 1.00 1 c R
H(8B) H 0.3963 0.1202 0.1330 0.077 Uiso 1.00 1 c R
H(8C) H 0.4341 0.2041 0.0826 0.077 Uiso 1.00 1 c R
H(9A) H 0.7266 0.2061 0.2058 0.066 Uiso 1.00 1 c R
H(9B) H 0.6685 0.2149 0.1335 0.066 Uiso 1.00 1 c R
H(9C) H 0.6337 0.1255 0.1800 0.066 Uiso 1.00 1 c R
H(10A) H 0.6346 0.3509 0.3543 0.075 Uiso 1.00 1 c R
H(10B) H 0.7259 0.3426 0.2928 0.075 Uiso 1.00 1 c R
H(10C) H 0.6825 0.2473 0.3309 0.075 Uiso 1.00 1 c R
H(11A) H 0.2991 0.4135 0.3355 0.066 Uiso 1.00 1 c R
H(11B) H 0.4340 0.4534 0.3475 0.066 Uiso 1.00 1 c R
H(11C) H 0.3929 0.3531 0.3798 0.066 Uiso 1.00 1 c R
H(17A) H 0.6257 0.4733 -0.0814 0.071 Uiso 1.00 1 c R
H(17B) H 0.6088 0.5884 -0.0813 0.071 Uiso 1.00 1 c R
H(18A) H 0.5991 0.5285 -0.1937 0.096 Uiso 1.00 1 c R
H(18B) H 0.4712 0.5762 -0.1743 0.096 Uiso 1.00 1 c R
H(18C) H 0.4862 0.4613 -0.1741 0.096 Uiso 1.00 1 c R
H(19A) H 0.5173 0.3297 -0.0679 0.066 Uiso 1.00 1 c R
H(19B) H 0.3804 0.2911 -0.0735 0.066 Uiso 1.00 1 c R
H(19C) H 0.4512 0.2847 -0.0045 0.066 Uiso 1.00 1 c R
H(20A) H 0.1165 0.4210 0.0549 0.068 Uiso 1.00 1 c R
H(20B) H 0.2143 0.3364 0.0638 0.068 Uiso 1.00 1 c R
H(20C) H 0.1455 0.3497 -0.0054 0.068 Uiso 1.00 1 c R
H(21A) H 0.1858 0.6825 0.0321 0.076 Uiso 1.00 1 c R
H(21B) H 0.1620 0.5999 0.0859 0.076 Uiso 1.00 1 c R
H(21C) H 0.0928 0.5967 0.0162 0.076 Uiso 1.00 1 c R
H(22A) H 0.3300 0.7425 -0.0173 0.078 Uiso 1.00 1 c R
H(22B) H 0.3981 0.7180 -0.0853 0.078 Uiso 1.00 1 c R
H(22C) H 0.4742 0.7257 -0.0180 0.078 Uiso 1.00 1 c R

loop_
_atom_site_aniso_label
_atom_site_aniso_U_11
_atom_site_aniso_U_22
_atom_site_aniso_U_33
_atom_site_aniso_U_12
_atom_site_aniso_U_13
_atom_site_aniso_U_23
Sb(1) 0.0321(2) 0.0378(3) 0.0395(2) -0.0043(2) -0.0028(2) -0.0044(2)
Ru(1) 0.0379(3) 0.0221(2) 0.0293(2) 0.0010(2) 0.0021(2) 0.0003(2)
Ru(2) 0.0278(3) 0.0237(2) 0.0284(2) 0.0008(2) -0.0011(2) 0.0002(2)
Cl(1) 0.0597(13) 0.0336(10) 0.0369(9) -0.0081(10) -0.0056(9) -0.0064(9)
Cl(2) 0.0469(13) 0.0300(10) 0.0517(12) -0.0071(8) -0.0049(9) 0.0022(8)
Cl(3) 0.0449(11) 0.0316(10) 0.0407(10) 0.0112(8) 0.0080(8) 0.0015(8)
Cl(4) 0.0542(14) 0.0546(15) 0.0651(15) 0.0176(11) -0.0139(11) -0.0062(12)
Cl(5) 0.0443(12) 0.087(2) 0.0440(11) -0.0038(12) 0.0057(9) -0.0044(13)
S(1) 0.0310(10) 0.0274(9) 0.0293(8) 0.0024(8) -0.0004(7) -0.0026(7)
C(1) 0.046(5) 0.027(4) 0.039(4) -0.008(3) 0.005(3) 0.013(3)
C(2) 0.053(5) 0.026(3) 0.032(4) -0.001(3) 0.006(3) 0.003(3)
C(3) 0.061(5) 0.024(3) 0.037(4) 0.005(3) 0.004(4) 0.006(3)
C(4) 0.048(4) 0.028(3) 0.035(4) 0.001(3) -0.003(3) 0.009(3)
C(5) 0.056(5) 0.026(3) 0.035(4) -0.001(3) 0.000(3) 0.004(3)
C(6) 0.052(5) 0.040(5) 0.076(6) -0.000(4) 0.010(5) 0.009(4)
C(7) 0.053(6) 0.049(6) 0.101(8) 0.001(4) 0.018(6) 0.020(6)
C(8) 0.095(7) 0.048(5) 0.049(5) -0.016(5) -0.005(5) 0.000(4)
C(9) 0.068(6) 0.040(5) 0.057(5) 0.014(4) 0.011(5) 0.011(4)
C(10) 0.076(7) 0.059(6) 0.053(5) -0.003(5) -0.016(5) 0.016(5)
C(11) 0.075(6) 0.048(5) 0.042(4) 0.005(5) 0.019(4) -0.006(4)
C(12) 0.031(3) 0.055(5) 0.029(3) 0.011(4) -0.010(3) 0.005(3)
C(13) 0.049(5) 0.027(4) 0.038(4) -0.002(3) -0.011(3) -0.004(3)
C(14) 0.022(3) 0.032(4) 0.033(3) -0.003(3) -0.003(3) 0.006(2)
C(15) 0.041(4) 0.036(4) 0.052(5) 0.001(3) -0.016(4) -0.002(3)
C(16) 0.039(4) 0.031(4) 0.038(4) 0.003(3) -0.013(3) 0.006(3)
C(17) 0.044(5) 0.096(8) 0.037(4) 0.008(5) 0.001(3) 0.014(5)
C(18) 0.066(6) 0.139(11) 0.035(4) 0.021(7) 0.010(4) 0.016(6)
C(19) 0.082(6) 0.041(5) 0.042(4) 0.011(5) -0.004(4) -0.017(4)
C(20) 0.046(5) 0.054(6) 0.069(6) -0.012(4) -0.015(4) 0.010(5)
C(21) 0.049(6) 0.073(7) 0.069(6) 0.028(5) -0.006(4) -0.008(5)
C(22) 0.073(6) 0.043(5) 0.079(7) -0.001(4) -0.032(5) 0.026(5)

loop_
_atom_type_symbol
_atom_type_description
_atom_type_scat_dispersion_real
_atom_type_scat_dispersion_imag
_atom_type_scat_source
C C 0.003 0.002
;
International Tables for Crystallography
(1992, Vol. C, Tables 4.2.6.8 and 6.1.1.4)
;
H H 0.000 0.000
;
International Tables for Crystallography
(1992, Vol. C, Table 6.1.1.4)
;
S S 0.125 0.123
;
International Tables for Crystallography
(1992, Vol. C, Tables 4.2.6.8 and 6.1.1.4)
;
Cl Cl 0.148 0.159
;
International Tables for Crystallography
(1992, Vol. C, Tables 4.2.6.8 and 6.1.1.4)
;
Ru Ru -1.259 0.836
;
International Tables for Crystallography
(1992, Vol. C, Tables 4.2.6.8 and 6.1.1.4)
;
Sb Sb -0.587 1.546
;
International Tables for Crystallography
(1992, Vol. C, Tables 4.2.6.8 and 6.1.1.4)
;

loop_
_geom_angle_atom_site_label_1
_geom_angle_atom_site_label_2
_geom_angle_atom_site_label_3
_geom_angle
_geom_angle_publ_flag
Cl(1) Sb(1) Cl(2) 76.26(6) yes
Cl(1) Sb(1) Cl(4) 91.16(7) yes
Cl(1) Sb(1) Cl(5) 161.99(7) yes
Cl(1) Sb(1) S(1) 75.96(6) yes
Cl(2) Sb(1) Cl(4) 161.82(7) yes
Cl(2) Sb(1) Cl(5) 93.97(7) yes
Cl(2) Sb(1) S(1) 75.65(6) yes
Cl(4) Sb(1) Cl(5) 94.42(8) yes
Cl(4) Sb(1) S(1) 88.71(7) yes
Cl(5) Sb(1) S(1) 87.04(7) yes
Ru(2) Ru(1) Cl(1) 96.08(5) yes
Ru(2) Ru(1) Cl(3) 52.73(5) yes
Ru(2) Ru(1) S(1) 51.63(4) yes
Ru(2) Ru(1) C(1) 118.0(2) yes
Ru(2) Ru(1) C(2) 111.5(2) yes
Ru(2) Ru(1) C(3) 132.52(19) yes
Ru(2) Ru(1) C(4) 169.00(19) yes
Ru(2) Ru(1) C(5) 149.8(2) yes
Cl(1) Ru(1) Cl(3) 87.00(7) yes
Cl(1) Ru(1) S(1) 86.97(6) yes
Cl(1) Ru(1) C(1) 137.3(2) yes
Cl(1) Ru(1) C(2) 148.9(2) yes
Cl(1) Ru(1) C(3) 112.6(2) yes
Cl(1) Ru(1) C(4) 88.5(2) yes
Cl(1) Ru(1) C(5) 99.0(2) yes
Cl(3) Ru(1) S(1) 102.72(7) yes
Cl(3) Ru(1) C(1) 93.7(2) yes
Cl(3) Ru(1) C(2) 120.8(2) yes
Cl(3) Ru(1) C(3) 156.6(2) yes
Cl(3) Ru(1) C(4) 137.8(2) yes
Cl(3) Ru(1) C(5) 102.1(2) yes
S(1) Ru(1) C(1) 133.9(2) yes
S(1) Ru(1) C(2) 98.8(2) yes
S(1) Ru(1) C(3) 91.5(2) yes
S(1) Ru(1) C(4) 118.9(2) yes
S(1) Ru(1) C(5) 154.8(2) yes
C(1) Ru(1) C(2) 38.0(2) yes
C(1) Ru(1) C(3) 63.3(3) yes
C(1) Ru(1) C(4) 63.1(2) yes
C(1) Ru(1) C(5) 39.1(3) yes
C(2) Ru(1) C(3) 37.3(3) yes
C(2) Ru(1) C(4) 61.9(2) yes
C(2) Ru(1) C(5) 64.0(2) yes
C(3) Ru(1) C(4) 36.9(2) yes
C(3) Ru(1) C(5) 63.5(2) yes
C(4) Ru(1) C(5) 37.7(3) yes
Ru(1) Ru(2) Cl(2) 97.79(5) yes
Ru(1) Ru(2) Cl(3) 52.53(4) yes
Ru(1) Ru(2) S(1) 51.65(4) yes
Ru(1) Ru(2) C(12) 148.1(2) yes
Ru(1) Ru(2) C(13) 117.4(2) yes
Ru(1) Ru(2) C(14) 111.53(18) yes
Ru(1) Ru(2) C(15) 133.1(2) yes
Ru(1) Ru(2) C(16) 170.2(2) yes
Cl(2) Ru(2) Cl(3) 89.35(7) yes
Cl(2) Ru(2) S(1) 86.81(7) yes
Cl(2) Ru(2) C(12) 97.0(2) yes
Cl(2) Ru(2) C(13) 135.0(2) yes
Cl(2) Ru(2) C(14) 148.72(19) yes
Cl(2) Ru(2) C(15) 113.7(2) yes
Cl(2) Ru(2) C(16) 87.1(2) yes
Cl(3) Ru(2) S(1) 102.55(6) yes
Cl(3) Ru(2) C(12) 155.6(2) yes
Cl(3) Ru(2) C(13) 133.8(2) yes
Cl(3) Ru(2) C(14) 99.71(18) yes
Cl(3) Ru(2) C(15) 92.4(2) yes
Cl(3) Ru(2) C(16) 119.3(2) yes
S(1) Ru(2) C(12) 101.4(2) yes
S(1) Ru(2) C(13) 93.7(2) yes
S(1) Ru(2) C(14) 119.64(19) yes
S(1) Ru(2) C(15) 154.9(2) yes
S(1) Ru(2) C(16) 137.6(2) yes
C(12) Ru(2) C(13) 38.8(3) yes
C(12) Ru(2) C(14) 63.5(2) yes
C(12) Ru(2) C(15) 63.4(2) yes
C(12) Ru(2) C(16) 38.2(3) yes
C(13) Ru(2) C(14) 36.7(2) yes
C(13) Ru(2) C(15) 61.7(3) yes
C(13) Ru(2) C(16) 63.0(2) yes
C(14) Ru(2) C(15) 36.7(2) yes
C(14) Ru(2) C(16) 62.3(2) yes
C(15) Ru(2) C(16) 37.5(3) yes
Sb(1) Cl(1) Ru(1) 92.94(6) yes
Sb(1) Cl(2) Ru(2) 92.92(6) yes
Ru(1) Cl(3) Ru(2) 74.73(6) yes
Sb(1) S(1) Ru(1) 104.09(7) yes
Sb(1) S(1) Ru(2) 104.61(7) yes
Ru(1) S(1) Ru(2) 76.71(6) yes
Ru(1) C(1) C(2) 73.5(4) yes
Ru(1) C(1) C(5) 70.6(4) yes
Ru(1) C(1) C(6) 128.4(5) yes
C(2) C(1) C(5) 108.0(6) yes
C(2) C(1) C(6) 124.9(7) yes
C(5) C(1) C(6) 126.5(7) yes
Ru(1) C(2) C(1) 68.5(4) yes
Ru(1) C(2) C(3) 71.5(4) yes
Ru(1) C(2) C(8) 132.5(5) yes
C(1) C(2) C(3) 107.8(6) yes
C(1) C(2) C(8) 127.6(7) yes
C(3) C(2) C(8) 124.0(7) yes
Ru(1) C(3) C(2) 71.2(4) yes
Ru(1) C(3) C(4) 71.2(4) yes
Ru(1) C(3) C(9) 129.0(5) yes
C(2) C(3) C(4) 107.7(7) yes
C(2) C(3) C(9) 125.0(7) yes
C(4) C(3) C(9) 126.8(8) yes
Ru(1) C(4) C(3) 71.9(4) yes
Ru(1) C(4) C(5) 69.0(4) yes
Ru(1) C(4) C(10) 127.2(5) yes
C(3) C(4) C(5) 109.9(7) yes
C(3) C(4) C(10) 124.5(7) yes
C(5) C(4) C(10) 125.5(7) yes
Ru(1) C(5) C(1) 70.3(4) yes
Ru(1) C(5) C(4) 73.3(4) yes
Ru(1) C(5) C(11) 127.3(5) yes
C(1) C(5) C(4) 106.4(6) yes
C(1) C(5) C(11) 126.3(7) yes
C(4) C(5) C(11) 126.9(7) yes
C(1) C(6) C(7) 112.9(7) yes
Ru(2) C(12) C(13) 71.7(4) yes
Ru(2) C(12) C(16) 72.8(4) yes
Ru(2) C(12) C(17) 128.0(5) yes
C(13) C(12) C(16) 106.1(6) yes
C(13) C(12) C(17) 128.6(7) yes
C(16) C(12) C(17) 124.5(7) yes
Ru(2) C(13) C(12) 69.5(4) yes
Ru(2) C(13) C(14) 73.0(4) yes
Ru(2) C(13) C(19) 125.9(5) yes
C(12) C(13) C(14) 109.0(6) yes
C(12) C(13) C(19) 121.8(7) yes
C(14) C(13) C(19) 129.1(7) yes
Ru(2) C(14) C(13) 70.3(4) yes
Ru(2) C(14) C(15) 72.1(4) yes
Ru(2) C(14) C(20) 130.7(5) yes
C(13) C(14) C(15) 108.7(6) yes
C(13) C(14) C(20) 127.2(7) yes
C(15) C(14) C(20) 123.5(7) yes
Ru(2) C(15) C(14) 71.2(4) yes
Ru(2) C(15) C(16) 70.3(4) yes
Ru(2) C(15) C(21) 125.9(6) yes
C(14) C(15) C(16) 108.3(7) yes
C(14) C(15) C(21) 126.9(7) yes
C(16) C(15) C(21) 124.7(7) yes
Ru(2) C(16) C(12) 69.0(4) yes
Ru(2) C(16) C(15) 72.2(4) yes
Ru(2) C(16) C(22) 125.3(6) yes
C(12) C(16) C(15) 107.8(7) yes
C(12) C(16) C(22) 127.7(7) yes
C(15) C(16) C(22) 124.5(7) yes
C(12) C(17) C(18) 109.3(6) yes
C(1) C(6) H(6A) 109.0 no
C(1) C(6) H(6B) 109.0 no
C(7) C(6) H(6A) 109.0 no
C(7) C(6) H(6B) 109.0 no
H(6A) C(6) H(6B) 107.8 no
C(6) C(7) H(7A) 109.5 no
C(6) C(7) H(7B) 109.5 no
C(6) C(7) H(7C) 109.5 no
H(7A) C(7) H(7B) 109.5 no
H(7A) C(7) H(7C) 109.5 no
H(7B) C(7) H(7C) 109.5 no
C(2) C(8) H(8A) 109.5 no
C(2) C(8) H(8B) 109.5 no
C(2) C(8) H(8C) 109.5 no
H(8A) C(8) H(8B) 109.5 no
H(8A) C(8) H(8C) 109.5 no
H(8B) C(8) H(8C) 109.5 no
C(3) C(9) H(9A) 109.5 no
C(3) C(9) H(9B) 109.5 no
C(3) C(9) H(9C) 109.5 no
H(9A) C(9) H(9B) 109.5 no
H(9A) C(9) H(9C) 109.5 no
H(9B) C(9) H(9C) 109.5 no
C(4) C(10) H(10A) 109.5 no
C(4) C(10) H(10B) 109.5 no
C(4) C(10) H(10C) 109.5 no
H(10A) C(10) H(10B) 109.5 no
H(10A) C(10) H(10C) 109.5 no
H(10B) C(10) H(10C) 109.5 no
C(5) C(11) H(11A) 109.5 no
C(5) C(11) H(11B) 109.5 no
C(5) C(11) H(11C) 109.5 no
H(11A) C(11) H(11B) 109.5 no
H(11A) C(11) H(11C) 109.5 no
H(11B) C(11) H(11C) 109.5 no
C(12) C(17) H(17A) 109.8 no
C(12) C(17) H(17B) 109.8 no
C(18) C(17) H(17A) 109.8 no
C(18) C(17) H(17B) 109.8 no
H(17A) C(17) H(17B) 108.3 no
C(17) C(18) H(18A) 109.5 no
C(17) C(18) H(18B) 109.5 no
C(17) C(18) H(18C) 109.5 no
H(18A) C(18) H(18B) 109.5 no
H(18A) C(18) H(18C) 109.5 no
H(18B) C(18) H(18C) 109.5 no
C(13) C(19) H(19A) 109.5 no
C(13) C(19) H(19B) 109.5 no
C(13) C(19) H(19C) 109.5 no
H(19A) C(19) H(19B) 109.5 no
H(19A) C(19) H(19C) 109.5 no
H(19B) C(19) H(19C) 109.5 no
C(14) C(20) H(20A) 109.5 no
C(14) C(20) H(20B) 109.5 no
C(14) C(20) H(20C) 109.5 no
H(20A) C(20) H(20B) 109.5 no
H(20A) C(20) H(20C) 109.5 no
H(20B) C(20) H(20C) 109.5 no
C(15) C(21) H(21A) 109.5 no
C(15) C(21) H(21B) 109.5 no
C(15) C(21) H(21C) 109.5 no
H(21A) C(21) H(21B) 109.5 no
H(21A) C(21) H(21C) 109.5 no
H(21B) C(21) H(21C) 109.5 no
C(16) C(22) H(22A) 109.5 no
C(16) C(22) H(22B) 109.5 no
C(16) C(22) H(22C) 109.5 no
H(22A) C(22) H(22B) 109.5 no
H(22A) C(22) H(22C) 109.5 no
H(22B) C(22) H(22C) 109.5 no

loop_
_geom_bond_atom_site_label_1
_geom_bond_atom_site_label_2
_geom_bond_distance
_geom_bond_publ_flag
Sb(1) Cl(1) 2.8006(19) yes
Sb(1) Cl(2) 2.814(2) yes
Sb(1) Cl(4) 2.438(2) yes
Sb(1) Cl(5) 2.454(2) yes
Sb(1) S(1) 2.4971(19) yes
Ru(1) Ru(2) 2.8793(8) yes
Ru(1) Cl(1) 2.429(2) yes
Ru(1) Cl(3) 2.369(2) yes
Ru(1) S(1) 2.3203(18) yes
Ru(1) C(1) 2.170(8) yes
Ru(1) C(2) 2.236(7) yes
Ru(1) C(3) 2.239(7) yes
Ru(1) C(4) 2.229(7) yes
Ru(1) C(5) 2.174(8) yes
Ru(2) Cl(2) 2.433(2) yes
Ru(2) Cl(3) 2.375(2) yes
Ru(2) S(1) 2.3196(19) yes
Ru(2) C(12) 2.161(6) yes
Ru(2) C(13) 2.190(7) yes
Ru(2) C(14) 2.225(7) yes
Ru(2) C(15) 2.237(8) yes
Ru(2) C(16) 2.212(7) yes
C(1) C(2) 1.435(11) yes
C(1) C(5) 1.453(11) yes
C(1) C(6) 1.517(12) yes
C(2) C(3) 1.430(12) yes
C(2) C(8) 1.500(12) yes
C(3) C(4) 1.414(10) yes
C(3) C(9) 1.451(12) yes
C(4) C(5) 1.422(11) yes
C(4) C(10) 1.509(12) yes
C(5) C(11) 1.481(11) yes
C(6) C(7) 1.511(14) yes
C(12) C(13) 1.445(11) yes
C(12) C(16) 1.432(11) yes
C(12) C(17) 1.519(10) yes
C(13) C(14) 1.391(10) yes
C(13) C(19) 1.551(11) yes
C(14) C(15) 1.405(11) yes
C(14) C(20) 1.514(11) yes
C(15) C(16) 1.429(11) yes
C(15) C(21) 1.472(12) yes
C(16) C(22) 1.528(12) yes
C(17) C(18) 1.540(11) yes

loop_
_geom_contact_atom_site_label_1
_geom_contact_atom_site_label_2
_geom_contact_distance
Sb(1) Ru(1) 3.7999(8)
Sb(1) Ru(2) 3.8128(7)
